data_2016200
loop_
_publ_author_name
'Misra, Phalguni'
'Koner, Rajesh'
'Nayak, Malabika'
'Mohanta, Sasankasekhar'
'Low, John N.'
'Ferguson, George'
'Glidewell, Christopher'

_publ_section_title
;
 Hydrated hexacyanometallate(III) salts of
 triaqua(18-crown-6)lanthanoid(III) and
 tetraaqua(18-crown-6)lanthanoid(III) cations containing nine- and
 ten-coordinate lanthanoids
;
_journal_coeditor_code GG3119
_journal_issue 10
_journal_name_full 'Acta Crystallographica Section C'
_journal_page_first m440
_journal_page_last m444
_journal_paper_doi 10.1107/S0108270107040449
_journal_volume 63
_journal_year 2007
_chemical_formula_iupac '[Ce (C12 H24 O6) (H2 O)4] [Fe (C N)6], 2H2 O'
_chemical_formula_moiety 'C12 H32 Ce O10 3+, C6 Fe N6 3-, 2(H2 O)'
_chemical_formula_sum 'C18 H36 Ce Fe N6 O12'
_chemical_formula_weight 724.50
_chemical_name_systematic
;
Tetraaqua(18-crown-6)cerium(III) hexacyanoferrate(III) dihydrate
;
_space_group_IT_number 15
_symmetry_cell_setting monoclinic
_symmetry_space_group_name_Hall '-C 2yc'
_symmetry_space_group_name_H-M 'C 1 2/c 1'
_atom_sites_solution_hydrogens geom
_atom_sites_solution_primary direct
_atom_sites_solution_secondary difmap
_cell_angle_alpha 90.00
_cell_angle_beta 113.3930(13)
_cell_angle_gamma 90.00
_cell_formula_units_Z 4
_cell_length_a 19.8534(6)
_cell_length_b 11.5705(2)
_cell_length_c 14.0258(4)
_cell_measurement_reflns_used 3385
_cell_measurement_temperature 120(2)
_cell_measurement_theta_max 27.53
_cell_measurement_theta_min 3.40
_cell_volume 2957.09(14)
_computing_cell_refinement 'DENZO (Otwinowski & Minor, 1997) and COLLECT'
_computing_data_collection 'COLLECT (Hooft, 1999)'
_computing_data_reduction 'DENZO and COLLECT'
_computing_molecular_graphics 'PLATON (Spek, 2003)'
_computing_publication_material 'SHELXL97 and PRPKAPPA (Ferguson, 1999)'
_computing_structure_refinement 'OSCAIL and SHELXL97 (Sheldrick, 1997)'
_computing_structure_solution 'OSCAIL (McArdle, 2003) and SHELXS97 (Sheldrick, 1997)'
_diffrn_ambient_temperature 120(2)
_diffrn_detector_area_resol_mean 9.091
_diffrn_measured_fraction_theta_full 0.998
_diffrn_measured_fraction_theta_max 0.993
_diffrn_measurement_device_type 'Bruker--Nonius KappaCCD'
_diffrn_measurement_method '\f & \w scans'
_diffrn_radiation_monochromator graphite
_diffrn_radiation_source 'Bruker-Nonius FR591 rotating anode'
_diffrn_radiation_type 'Mo K\a'
_diffrn_radiation_wavelength 0.71073
_diffrn_reflns_av_R_equivalents 0.0363
_diffrn_reflns_av_sigmaI/netI 0.0343
_diffrn_reflns_limit_h_max 25
_diffrn_reflns_limit_h_min -25
_diffrn_reflns_limit_k_max 15
_diffrn_reflns_limit_k_min -14
_diffrn_reflns_limit_l_max 18
_diffrn_reflns_limit_l_min -18
_diffrn_reflns_number 15557
_diffrn_reflns_theta_full 26.5
_diffrn_reflns_theta_max 27.53
_diffrn_reflns_theta_min 3.40
_diffrn_standards_decay_% 0
_diffrn_standards_number 0
_exptl_absorpt_coefficient_mu 2.073
_exptl_absorpt_correction_T_max 0.820
_exptl_absorpt_correction_T_min 0.682
_exptl_absorpt_correction_type multi-scan
_exptl_absorpt_process_details '(SADABS; Sheldrick, 2003)'
_exptl_crystal_colour yellow
_exptl_crystal_density_diffrn 1.627
_exptl_crystal_density_method 'not measured'
_exptl_crystal_description block
_exptl_crystal_F_000 1464
_exptl_crystal_size_max 0.20
_exptl_crystal_size_mid 0.10
_exptl_crystal_size_min 0.10
_refine_diff_density_max 0.809
_refine_diff_density_min -0.865
_refine_ls_extinction_coef 0.00166(8)
_refine_ls_extinction_expression Fc^*^=kFc[1+0.001xFc^2^\l^3^/sin(2\q)]^-1/4^
_refine_ls_extinction_method SHELXL97
_refine_ls_goodness_of_fit_ref 1.092
_refine_ls_hydrogen_treatment constr
_refine_ls_matrix_type full
_refine_ls_number_parameters 176
_refine_ls_number_reflns 3385
_refine_ls_number_restraints 0
_refine_ls_restrained_S_all 1.092
_refine_ls_R_factor_all 0.0278
_refine_ls_R_factor_gt 0.0228
_refine_ls_shift/su_max 0.001
_refine_ls_shift/su_mean 0.000
_refine_ls_structure_factor_coef Fsqd
_refine_ls_weighting_details 'w=1/[\s^2^(Fo^2^)+(0.0144P)^2^+2.9468P] where P=(Fo^2^+2Fc^2^)/3'
_refine_ls_weighting_scheme calc
_refine_ls_wR_factor_gt 0.0473
_refine_ls_wR_factor_ref 0.0487
_reflns_number_gt 3079
_reflns_number_total 3385
_reflns_threshold_expression I>2\s(I)
_cod_data_source_file gg3119.cif
_cod_data_source_block I
_cod_original_cell_volume 2957.09(13)
_cod_original_sg_symbol_H-M 'C 2/c'
_cod_database_code 2016200
_cod_database_fobs_code 2016200

loop_
_symmetry_equiv_pos_as_xyz
'x, y, z'
'-x, y, -z+1/2'
'x+1/2, y+1/2, z'
'-x+1/2, y+1/2, -z+1/2'
'-x, -y, -z'
'x, -y, z-1/2'
'-x+1/2, -y+1/2, -z'
'x+1/2, -y+1/2, z-1/2'

loop_
_atom_site_type_symbol
_atom_site_label
_atom_site_fract_x
_atom_site_fract_y
_atom_site_fract_z
_atom_site_U_iso_or_equiv
_atom_site_adp_type
_atom_site_calc_flag
_atom_site_refinement_flags
_atom_site_occupancy
Ce Ce1 0.0000 0.234944(13) 0.2500 0.01137(7) Uani d S 1
O O1 0.07320(7) 0.42168(11) 0.32310(10) 0.0161(3) Uani d . 1
C C2 0.14240(11) 0.44021(17) 0.31446(16) 0.0179(4) Uani d . 1
C C3 0.18455(11) 0.32906(17) 0.33975(17) 0.0224(5) Uani d . 1
O O4 0.14017(8) 0.24169(11) 0.27090(11) 0.0175(3) Uani d . 1
C C5 0.17858(12) 0.13413(18) 0.28102(19) 0.0253(5) Uani d . 1
C C6 0.12504(12) 0.04820(18) 0.21163(19) 0.0254(5) Uani d . 1
O O7 0.06382(7) 0.04500(11) 0.24187(11) 0.0174(3) Uani d . 1
C C8 0.02244(12) -0.06091(18) 0.21778(19) 0.0269(5) Uani d . 1
C C18 0.02867(12) 0.52538(16) 0.30468(16) 0.0197(5) Uani d . 1
O O19 0.02820(7) 0.31805(13) 0.10237(10) 0.0221(3) Uani d . 1
O O20 0.08468(8) 0.17105(12) 0.42718(11) 0.0229(3) Uani d . 1
Fe Fe1 0.2500 0.2500 0.0000 0.00981(9) Uani d S 1
N N11 0.14808(10) 0.41328(15) 0.05656(14) 0.0220(4) Uani d . 1
C C11 0.18455(11) 0.35034(16) 0.03461(15) 0.0146(4) Uani d . 1
N N12 0.16334(10) 0.02792(15) -0.00100(14) 0.0222(4) Uani d . 1
C C12 0.19468(11) 0.11178(17) 0.00123(15) 0.0147(4) Uani d . 1
N N13 0.15844(10) 0.27245(14) -0.23566(13) 0.0192(4) Uani d . 1
C C13 0.19222(11) 0.26503(15) -0.14782(16) 0.0135(4) Uani d . 1
O O21 0.09957(8) 0.64744(12) 0.06265(10) 0.0232(3) Uani d . 1
H H2A 0.1705 0.5015 0.3633 0.022 Uiso calc R 1
H H2B 0.1339 0.4650 0.2430 0.022 Uiso calc R 1
H H3A 0.2313 0.3380 0.3307 0.027 Uiso calc R 1
H H3B 0.1961 0.3071 0.4128 0.027 Uiso calc R 1
H H5A 0.1978 0.1072 0.3540 0.030 Uiso calc R 1
H H5B 0.2204 0.1439 0.2602 0.030 Uiso calc R 1
H H6A 0.1086 0.0720 0.1380 0.030 Uiso calc R 1
H H6B 0.1481 -0.0291 0.2199 0.030 Uiso calc R 1
H H8A 0.0558 -0.1284 0.2353 0.032 Uiso calc R 1
H H8B -0.0098 -0.0642 0.1429 0.032 Uiso calc R 1
H H18A 0.0603 0.5945 0.3158 0.024 Uiso calc R 1
H H18B 0.0046 0.5286 0.3544 0.024 Uiso calc R 1
H H19A -0.0049 0.3304 0.0462 0.046 Uiso d . 1
H H19B 0.0677 0.3340 0.1011 0.046 Uiso d . 1
H H20A 0.0949 0.2198 0.4730 0.046 Uiso d . 1
H H20B 0.1100 0.1146 0.4552 0.046 Uiso d . 1
H H21A 0.1157 0.6666 0.1242 0.046 Uiso d . 1
H H21B 0.1138 0.5823 0.0580 0.046 Uiso d . 1

loop_
_atom_site_aniso_label
_atom_site_aniso_U_11
_atom_site_aniso_U_22
_atom_site_aniso_U_33
_atom_site_aniso_U_12
_atom_site_aniso_U_13
_atom_site_aniso_U_23
Ce1 0.01244(10) 0.01085(10) 0.01076(10) 0.000 0.00456(7) 0.000
O1 0.0137(7) 0.0141(7) 0.0188(8) -0.0003(6) 0.0047(6) -0.0003(5)
C2 0.0154(11) 0.0160(10) 0.0222(12) -0.0064(8) 0.0073(9) -0.0014(8)
C3 0.0155(11) 0.0228(12) 0.0260(12) -0.0046(9) 0.0050(10) -0.0006(9)
O4 0.0146(7) 0.0150(7) 0.0230(8) 0.0003(6) 0.0076(6) 0.0003(5)
C5 0.0206(12) 0.0197(11) 0.0421(15) 0.0069(9) 0.0193(11) 0.0071(10)
C6 0.0296(13) 0.0191(11) 0.0386(14) 0.0032(10) 0.0254(11) -0.0014(10)
O7 0.0185(8) 0.0127(7) 0.0242(8) 0.0000(6) 0.0119(7) -0.0022(6)
C8 0.0212(12) 0.0113(10) 0.0460(15) 0.0011(9) 0.0110(11) -0.0079(9)
C18 0.0204(11) 0.0123(10) 0.0253(12) 0.0003(9) 0.0079(9) -0.0029(8)
O19 0.0150(8) 0.0337(9) 0.0155(8) -0.0047(7) 0.0038(6) 0.0040(6)
O20 0.0315(9) 0.0178(8) 0.0150(8) 0.0099(7) 0.0046(7) 0.0004(6)
Fe1 0.0104(2) 0.0101(2) 0.0091(2) -0.00070(14) 0.00391(16) -0.00008(13)
N11 0.0239(10) 0.0220(10) 0.0216(10) 0.0036(8) 0.0105(8) 0.0014(7)
C11 0.0169(11) 0.0129(10) 0.0125(10) -0.0019(8) 0.0042(9) 0.0030(7)
N12 0.0289(11) 0.0193(10) 0.0201(10) -0.0089(8) 0.0115(8) -0.0037(7)
C12 0.0164(10) 0.0160(10) 0.0115(10) 0.0016(9) 0.0054(8) -0.0008(8)
N13 0.0222(10) 0.0176(9) 0.0151(10) -0.0036(8) 0.0045(8) 0.0009(7)
C13 0.0155(10) 0.0097(9) 0.0173(11) -0.0017(8) 0.0087(9) 0.0005(7)
O21 0.0330(9) 0.0183(8) 0.0126(8) 0.0039(7) 0.0030(7) -0.0009(6)

loop_
_atom_type_symbol
_atom_type_description
_atom_type_scat_dispersion_real
_atom_type_scat_dispersion_imag
_atom_type_scat_source
C C 0.0033 0.0016 'International Tables Vol C Tables 4.2.6.8 and 6.1.1.4'
H H 0.0000 0.0000 'International Tables Vol C Tables 4.2.6.8 and 6.1.1.4'
Ce Ce -0.2486 2.6331 'International Tables Vol C Tables 4.2.6.8 and 6.1.1.4'
Fe Fe 0.3463 0.8444 'International Tables Vol C Tables 4.2.6.8 and 6.1.1.4'
N N 0.0061 0.0033 'International Tables Vol C Tables 4.2.6.8 and 6.1.1.4'
O O 0.0106 0.0060 'International Tables Vol C Tables 4.2.6.8 and 6.1.1.4'

loop_
_geom_angle_atom_site_label_1
_geom_angle_atom_site_label_2
_geom_angle_atom_site_label_3
_geom_angle_site_symmetry_1
_geom_angle_site_symmetry_3
_geom_angle
_geom_angle_publ_flag
O20 Ce1 O20 2 . 145.54(6) no
O20 Ce1 O19 2 2 130.14(5) no
O20 Ce1 O19 . 2 65.14(4) no
O20 Ce1 O19 2 . 65.14(4) no
O20 Ce1 O19 . . 130.14(5) no
O19 Ce1 O19 2 . 135.49(7) no
O20 Ce1 O7 2 2 68.95(4) no
O20 Ce1 O7 . 2 81.44(5) no
O19 Ce1 O7 2 2 90.89(5) no
O19 Ce1 O7 . 2 129.37(5) no
O20 Ce1 O7 2 . 81.44(5) no
O20 Ce1 O7 . . 68.95(4) no
O19 Ce1 O7 2 . 129.37(5) no
O19 Ce1 O7 . . 90.89(5) no
O7 Ce1 O7 2 . 61.85(6) no
O20 Ce1 O1 2 . 133.99(4) no
O20 Ce1 O1 . . 78.57(4) no
O19 Ce1 O1 2 . 68.30(5) no
O19 Ce1 O1 . . 74.63(4) no
O7 Ce1 O1 2 . 155.75(4) no
O7 Ce1 O1 . . 121.73(4) no
O20 Ce1 O1 2 2 78.57(4) no
O20 Ce1 O1 . 2 133.99(4) no
O19 Ce1 O1 2 2 74.63(4) no
O19 Ce1 O1 . 2 68.30(5) no
O7 Ce1 O1 2 2 121.73(4) no
O7 Ce1 O1 . 2 155.75(4) no
O1 Ce1 O1 . 2 66.15(6) no
O20 Ce1 O4 2 2 68.92(5) no
O20 Ce1 O4 . 2 112.15(5) no
O19 Ce1 O4 2 2 61.50(4) no
O19 Ce1 O4 . 2 117.08(4) no
O7 Ce1 O4 2 2 61.29(4) no
O7 Ce1 O4 . 2 122.03(4) no
O1 Ce1 O4 . 2 114.57(4) no
O1 Ce1 O4 2 2 62.32(4) no
O20 Ce1 O4 2 . 112.15(5) no
O20 Ce1 O4 . . 68.92(5) no
O19 Ce1 O4 2 . 117.08(4) no
O19 Ce1 O4 . . 61.50(4) no
O7 Ce1 O4 2 . 122.03(4) no
O7 Ce1 O4 . . 61.29(4) no
O1 Ce1 O4 . . 62.32(4) no
O1 Ce1 O4 2 . 114.57(4) no
O4 Ce1 O4 2 . 176.66(5) no
C2 O1 C18 . . 113.28(15) no
C2 O1 Ce1 . . 119.76(11) no
C18 O1 Ce1 . . 114.50(11) no
O1 C2 C3 . . 108.28(16) no
O1 C2 H2A . . 110.0 no
C3 C2 H2A . . 110.0 no
O1 C2 H2B . . 110.0 no
C3 C2 H2B . . 110.0 no
H2A C2 H2B . . 108.4 no
O4 C3 C2 . . 108.04(16) no
O4 C3 H3A . . 110.1 no
C2 C3 H3A . . 110.1 no
O4 C3 H3B . . 110.1 no
C2 C3 H3B . . 110.1 no
H3A C3 H3B . . 108.4 no
C3 O4 C5 . . 112.58(16) no
C3 O4 Ce1 . . 115.33(11) no
C5 O4 Ce1 . . 118.21(11) no
O4 C5 C6 . . 107.39(17) no
O4 C5 H5A . . 110.2 no
C6 C5 H5A . . 110.2 no
O4 C5 H5B . . 110.2 no
C6 C5 H5B . . 110.2 no
H5A C5 H5B . . 108.5 no
O7 C6 C5 . . 106.88(17) no
O7 C6 H6A . . 110.3 no
C5 C6 H6A . . 110.3 no
O7 C6 H6B . . 110.3 no
C5 C6 H6B . . 110.3 no
H6A C6 H6B . . 108.6 no
C6 O7 C8 . . 115.05(15) no
C6 O7 Ce1 . . 118.81(11) no
C8 O7 Ce1 . . 119.65(11) no
O7 C8 C8 . 2 106.20(15) no
O7 C8 H8A . . 110.5 no
C8 C8 H8A 2 . 110.5 no
O7 C8 H8B . . 110.5 no
C8 C8 H8B 2 . 110.5 no
H8A C8 H8B . . 108.7 no
O1 C18 C18 . 2 110.03(14) no
O1 C18 H18A . . 109.7 no
C18 C18 H18A 2 . 109.7 no
O1 C18 H18B . . 109.7 no
C18 C18 H18B 2 . 109.7 no
H18A C18 H18B . . 108.2 no
Ce1 O19 H19A . . 120.1 no
Ce1 O19 H19B . . 129.1 no
H19A O19 H19B . . 110.8 no
Ce1 O20 H20A . . 115.9 no
Ce1 O20 H20B . . 138.9 no
H20A O20 H20B . . 105.0 no
C13 Fe1 C13 7 . 180.00(10) no
C13 Fe1 C11 7 7 92.48(8) no
C13 Fe1 C11 . 7 87.52(8) no
C13 Fe1 C11 7 . 87.52(8) no
C13 Fe1 C11 . . 92.48(8) no
C11 Fe1 C11 7 . 180.00(11) no
C13 Fe1 C12 7 7 89.24(8) no
C13 Fe1 C12 . 7 90.76(8) no
C11 Fe1 C12 7 7 93.04(8) no
C11 Fe1 C12 . 7 86.96(8) no
C13 Fe1 C12 7 . 90.76(8) no
C13 Fe1 C12 . . 89.24(8) no
C11 Fe1 C12 7 . 86.96(8) no
C11 Fe1 C12 . . 93.04(8) no
C12 Fe1 C12 7 . 180.00(12) no
N11 C11 Fe1 . . 177.10(18) no
N12 C12 Fe1 . . 176.85(18) no
N13 C13 Fe1 . . 178.99(19) no
H21A O21 H21B . . 109.3 no

loop_
_geom_bond_atom_site_label_1
_geom_bond_atom_site_label_2
_geom_bond_site_symmetry_2
_geom_bond_distance
_geom_bond_publ_flag
Ce1 O20 2 2.4962(14) no
Ce1 O20 . 2.4962(14) no
Ce1 O19 2 2.5389(14) no
Ce1 O19 . 2.5389(14) no
Ce1 O7 2 2.5619(13) no
Ce1 O7 . 2.5619(13) no
Ce1 O1 . 2.5784(13) no
Ce1 O1 2 2.5784(13) no
Ce1 O4 2 2.6811(14) no
Ce1 O4 . 2.6811(14) no
O1 C2 . 1.442(2) no
O1 C18 . 1.451(2) no
C2 C3 . 1.498(3) no
C2 H2A . 0.99 no
C2 H2B . 0.99 no
C3 O4 . 1.434(2) no
C3 H3A . 0.99 no
C3 H3B . 0.99 no
O4 C5 . 1.437(2) no
C5 C6 . 1.498(3) no
C5 H5A . 0.99 no
C5 H5B . 0.99 no
C6 O7 . 1.438(2) no
C6 H6A . 0.99 no
C6 H6B . 0.99 no
O7 C8 . 1.439(2) no
C8 C8 2 1.500(5) no
C8 H8A . 0.99 no
C8 H8B . 0.99 no
C18 C18 2 1.504(4) no
C18 H18A . 0.99 no
C18 H18B . 0.99 no
O19 H19A . 0.81 no
O19 H19B . 0.81 no
O20 H20A . 0.82 no
O20 H20B . 0.82 no
Fe1 C13 7 1.938(2) no
Fe1 C13 . 1.938(2) no
Fe1 C11 7 1.942(2) no
Fe1 C11 . 1.942(2) no
Fe1 C12 7 1.944(2) no
Fe1 C12 . 1.944(2) no
N11 C11 . 1.152(3) no
N12 C12 . 1.146(2) no
N13 C13 . 1.148(3) no
O21 H21A . 0.82 no
O21 H21B . 0.82 no

loop_
_geom_hbond_atom_site_label_D
_geom_hbond_atom_site_label_H
_geom_hbond_atom_site_label_A
_geom_hbond_site_symmetry_A
_geom_hbond_distance_DH
_geom_hbond_distance_HA
_geom_hbond_distance_DA
_geom_hbond_angle_DHA
_geom_hbond_publ_flag
O19 H19A O21 5_565 0.81 1.91 2.700(2) 163 y
O19 H19B N11 . 0.81 2.14 2.917(2) 161 y
O20 H20A O21 6_566 0.82 1.96 2.768(2) 168 y
O20 H20B N12 6_556 0.82 1.92 2.739(2) 171 y
O21 H21A N13 6_566 0.82 1.94 2.757(2) 173 y
O21 H21B N11 . 0.82 2.07 2.888(2) 175 y

loop_
_geom_torsion_atom_site_label_1
_geom_torsion_atom_site_label_2
_geom_torsion_atom_site_label_3
_geom_torsion_atom_site_label_4
_geom_torsion_site_symmetry_1
_geom_torsion_site_symmetry_4
_geom_torsion
_geom_torsion_publ_flag
O20 Ce1 O1 C2 2 . -81.07(14) no
O20 Ce1 O1 C2 . . 85.86(13) no
O19 Ce1 O1 C2 2 . 153.46(13) no
O19 Ce1 O1 C2 . . -51.68(13) no
O7 Ce1 O1 C2 2 . 120.90(14) no
O7 Ce1 O1 C2 . . 29.64(14) no
O1 Ce1 O1 C2 2 . -124.35(15) no
O4 Ce1 O1 C2 2 . -164.84(12) no
O4 Ce1 O1 C2 . . 13.82(12) no
O20 Ce1 O1 C18 2 . 58.48(14) no
O20 Ce1 O1 C18 . . -134.59(13) no
O19 Ce1 O1 C18 2 . -66.99(12) no
O19 Ce1 O1 C18 . . 87.88(13) no
O7 Ce1 O1 C18 2 . -99.55(15) no
O7 Ce1 O1 C18 . . 169.19(12) no
O1 Ce1 O1 C18 2 . 15.20(10) no
O4 Ce1 O1 C18 2 . -25.29(13) no
O4 Ce1 O1 C18 . . 153.37(14) no
C18 O1 C2 C3 . . 177.45(16) no
Ce1 O1 C2 C3 . . -42.55(19) no
O1 C2 C3 O4 . . 56.6(2) no
C2 C3 O4 C5 . . 173.73(17) no
C2 C3 O4 Ce1 . . -46.52(19) no
O20 Ce1 O4 C3 2 . 147.88(12) no
O20 Ce1 O4 C3 . . -69.25(13) no
O19 Ce1 O4 C3 2 . -23.93(14) no
O19 Ce1 O4 C3 . . 105.40(13) no
O7 Ce1 O4 C3 2 . -133.82(12) no
O7 Ce1 O4 C3 . . -146.08(14) no
O1 Ce1 O4 C3 . . 18.59(12) no
O1 Ce1 O4 C3 2 . 60.70(13) no
O20 Ce1 O4 C5 2 . -74.72(14) no
O20 Ce1 O4 C5 . . 68.14(14) no
O19 Ce1 O4 C5 2 . 113.47(14) no
O19 Ce1 O4 C5 . . -117.20(15) no
O7 Ce1 O4 C5 2 . 3.57(15) no
O7 Ce1 O4 C5 . . -8.69(13) no
O1 Ce1 O4 C5 . . 155.99(15) no
O1 Ce1 O4 C5 2 . -161.90(13) no
C3 O4 C5 C6 . . 175.74(17) no
Ce1 O4 C5 C6 . . 37.2(2) no
O4 C5 C6 O7 . . -55.8(2) no
C5 C6 O7 C8 . . -155.13(18) no
C5 C6 O7 Ce1 . . 53.2(2) no
O20 Ce1 O7 C6 2 . 96.62(14) no
O20 Ce1 O7 C6 . . -101.31(14) no
O19 Ce1 O7 C6 2 . -127.35(14) no
O19 Ce1 O7 C6 . . 31.92(14) no
O7 Ce1 O7 C6 2 . 167.26(17) no
O1 Ce1 O7 C6 . . -40.50(15) no
O1 Ce1 O7 C6 2 . 61.93(18) no
O4 Ce1 O7 C6 2 . 155.06(13) no
O4 Ce1 O7 C6 . . -24.53(13) no
O20 Ce1 O7 C8 2 . -53.73(15) no
O20 Ce1 O7 C8 . . 108.34(15) no
O19 Ce1 O7 C8 2 . 82.30(15) no
O19 Ce1 O7 C8 . . -118.43(15) no
O7 Ce1 O7 C8 2 . 16.91(12) no
O1 Ce1 O7 C8 . . 169.16(14) no
O1 Ce1 O7 C8 2 . -88.42(17) no
O4 Ce1 O7 C8 2 . 4.71(16) no
O4 Ce1 O7 C8 . . -174.87(16) no
C6 O7 C8 C8 . 2 163.3(2) no
Ce1 O7 C8 C8 . 2 -45.3(3) no
C2 O1 C18 C18 . 2 99.3(2) no
Ce1 O1 C18 C18 . 2 -42.9(2) no
